data_4126324
loop_
_publ_author_name
'van der Mei, Farid W.'
'Qin, Changming'
'Morrison, Ryan J.'
'Hoveyda, Amir H.'

_publ_section_title
;
 Practical, Broadly Applicable, \a-Selective, Z-Selective,
 Diastereoselective, and Enantioselective Addition of Allylboron Compounds
 to Mono-, Di-, Tri-, and Polyfluoroalkyl Ketones.
;
_journal_issue 26
_journal_name_full 'Journal of the American Chemical Society'
_journal_page_first 9053
_journal_page_last 9065
_journal_paper_doi 10.1021/jacs.7b05011
_journal_volume 139
_journal_year 2017
_chemical_absolute_configuration ad
_chemical_formula_moiety 'C17 H16 Br F O3'
_chemical_formula_sum 'C17 H16 Br F O3'
_chemical_formula_weight 367.21
_space_group_crystal_system orthorhombic
_space_group_IT_number 19
_space_group_name_Hall 'P 2ac 2ab'
_space_group_name_H-M_alt 'P 21 21 21'
_symmetry_space_group_name_Hall 'P 2ac 2ab'
_symmetry_space_group_name_H-M 'P 21 21 21'
_atom_sites_solution_hydrogens mixed
_atom_sites_solution_primary direct
_atom_sites_solution_secondary difmap
_audit_creation_method SHELXL-2014/7
_cell_angle_alpha 90
_cell_angle_beta 90
_cell_angle_gamma 90
_cell_formula_units_Z 4
_cell_length_a 5.7041(7)
_cell_length_b 7.4617(9)
_cell_length_c 35.703(5)
_cell_measurement_reflns_used 8703
_cell_measurement_temperature 100(2)
_cell_measurement_theta_max 27.12
_cell_measurement_theta_min 2.28
_cell_volume 1519.6(3)
_computing_cell_refinement 'SAINT (Bruker, 2014)'
_computing_data_collection 'APEX2 (Bruker, 2014)'
_computing_data_reduction 'SAINT (Bruker, 2014)'
_computing_molecular_graphics 'Bruker SHELXTL'
_computing_publication_material 'Bruker SHELXTL'
_computing_structure_refinement 'SHELXL-2014 (Sheldrick, 2014)'
_computing_structure_solution 'SHELXL-2014 (Sheldrick, 2014)'
_diffrn_ambient_temperature 100(2)
_diffrn_measured_fraction_theta_full 0.999
_diffrn_measured_fraction_theta_max 0.998
_diffrn_measurement_device_type 'Bruker Kappa DUO CCD diffractometer'
_diffrn_measurement_method '\f and \w scans'
_diffrn_radiation_type MoK\a
_diffrn_radiation_wavelength 0.71073
_diffrn_reflns_av_R_equivalents 0.0549
_diffrn_reflns_av_unetI/netI 0.0362
_diffrn_reflns_Laue_measured_fraction_full 0.999
_diffrn_reflns_Laue_measured_fraction_max 0.998
_diffrn_reflns_limit_h_max 7
_diffrn_reflns_limit_h_min -7
_diffrn_reflns_limit_k_max 9
_diffrn_reflns_limit_k_min -9
_diffrn_reflns_limit_l_max 47
_diffrn_reflns_limit_l_min -47
_diffrn_reflns_number 26774
_diffrn_reflns_point_group_measured_fraction_full 1.000
_diffrn_reflns_point_group_measured_fraction_max 0.998
_diffrn_reflns_theta_full 25.242
_diffrn_reflns_theta_max 28.316
_diffrn_reflns_theta_min 2.282
_diffrn_source 'fine-focus sealed tube'
_exptl_absorpt_coefficient_mu 2.726
_exptl_absorpt_correction_T_max 0.7457
_exptl_absorpt_correction_T_min 0.5828
_exptl_absorpt_correction_type multi-scan
_exptl_absorpt_process_details
;
Sheldrick, G.M. (2013). SADABS. Bruker AXS Inc. Madison, WI USA.
;
_exptl_crystal_colour colorless
_exptl_crystal_density_diffrn 1.605
_exptl_crystal_density_meas ?
_exptl_crystal_density_method none
_exptl_crystal_description plate
_exptl_crystal_F_000 744
_exptl_crystal_size_max 0.380
_exptl_crystal_size_mid 0.320
_exptl_crystal_size_min 0.070
_refine_diff_density_max 0.810
_refine_diff_density_min -0.568
_refine_diff_density_rms 0.078
_refine_ls_abs_structure_details
;
 Refined as an inversion twin.
;
_refine_ls_abs_structure_Flack 0.074(15)
_refine_ls_extinction_coef na
_refine_ls_extinction_method none
_refine_ls_goodness_of_fit_ref 1.113
_refine_ls_hydrogen_treatment mixed
_refine_ls_matrix_type full
_refine_ls_number_parameters 203
_refine_ls_number_reflns 3780
_refine_ls_number_restraints 1
_refine_ls_restrained_S_all 1.113
_refine_ls_R_factor_all 0.0434
_refine_ls_R_factor_gt 0.0389
_refine_ls_shift/su_max 0.001
_refine_ls_shift/su_mean 0.000
_refine_ls_structure_factor_coef Fsqd
_refine_ls_weighting_details 'w=1/[\s^2^(Fo^2^)+(0.0345P)^2^+1.5830P] where P=(Fo^2^+2Fc^2^)/3'
_refine_ls_weighting_scheme calc
_refine_ls_wR_factor_gt 0.0901
_refine_ls_wR_factor_ref 0.0918
_reflns_Friedel_coverage 0.696
_reflns_Friedel_fraction_full 1.000
_reflns_Friedel_fraction_max 0.998
_reflns_number_gt 3505
_reflns_number_total 3780
_reflns_threshold_expression 'I > 2\s(I)'
_cod_data_source_file ja7b05011_si_002.cif
_cod_data_source_block C17H16BrFO3
_cod_depositor_comments
;
The following automatic conversions were performed:

'_exptl_crystal_density_meas' value 'not measured' was changed to '?'
- the value is perceived as not measured.

Automatic conversion script
Id: cif_fix_values 4973 2017-02-22 13:04:09Z antanas 
;
_cod_database_code 4126324
_shelx_shelxl_version_number 2014/7
_shelx_space_group_comment
;
The symmetry employed for this shelxl refinement is uniquely defined
by the following loop, which should always be used as a source of
symmetry information in preference to the above space-group names.
They are only intended as comments.
;
_shelx_estimated_absorpt_t_min 0.424
_shelx_estimated_absorpt_t_max 0.832

loop_
_space_group_symop_operation_xyz
'x, y, z'
'-x+1/2, -y, z+1/2'
'-x, y+1/2, -z+1/2'
'x+1/2, -y+1/2, -z'

loop_
_atom_site_label
_atom_site_type_symbol
_atom_site_fract_x
_atom_site_fract_y
_atom_site_fract_z
_atom_site_U_iso_or_equiv
_atom_site_adp_type
_atom_site_occupancy
_atom_site_site_symmetry_order
_atom_site_calc_flag
_atom_site_refinement_flags_posn
_atom_site_refinement_flags_adp
Br1 Br -0.05989(10) 1.06568(6) 0.25531(2) 0.03377(14) Uani 1 1 d . .
F1 F 0.5040(5) 0.1644(4) 0.48489(8) 0.0389(8) Uani 1 1 d . .
O1 O -0.0513(7) 0.8610(5) 0.44250(9) 0.0383(8) Uani 1 1 d . .
O2 O 0.2983(7) 0.7587(5) 0.42500(9) 0.0332(8) Uani 1 1 d . .
O3 O 0.1807(7) 0.3422(6) 0.44148(10) 0.0396(9) Uani 1 1 d D .
H3O H 0.165(12) 0.332(9) 0.4653(8) 0.059 Uiso 1 1 d D U
C1 C -0.0111(7) 0.9883(5) 0.30534(11) 0.0217(9) Uani 1 1 d . .
C2 C -0.1815(8) 1.0240(6) 0.33146(13) 0.0254(9) Uani 1 1 d . .
H2 H -0.3221 1.0836 0.3245 0.031 Uiso 1 1 calc R U
C3 C -0.1442(7) 0.9713(6) 0.36830(13) 0.0240(9) Uani 1 1 d . .
H3 H -0.2613 0.9933 0.3866 0.029 Uiso 1 1 calc R U
C4 C 0.0634(8) 0.8867(5) 0.37852(11) 0.0198(8) Uani 1 1 d . .
C5 C 0.2310(7) 0.8491(6) 0.35157(12) 0.0201(8) Uani 1 1 d . .
H5 H 0.3709 0.7883 0.3584 0.024 Uiso 1 1 calc R U
C6 C 0.1958(7) 0.8998(6) 0.31450(12) 0.0222(9) Uani 1 1 d . .
H6 H 0.3103 0.8747 0.2959 0.027 Uiso 1 1 calc R U
C7 C 0.0941(8) 0.8367(6) 0.41879(12) 0.0239(9) Uani 1 1 d . .
C8 C 0.3350(11) 0.6905(8) 0.46278(13) 0.0410(14) Uani 1 1 d . .
H8A H 0.1832 0.6527 0.4737 0.049 Uiso 1 1 calc R U
H8B H 0.4014 0.7862 0.4788 0.049 Uiso 1 1 calc R U
C9 C 0.4998(9) 0.5341(6) 0.46160(12) 0.0319(12) Uani 1 1 d . .
H9A H 0.5196 0.4886 0.4875 0.038 Uiso 1 1 calc R U
H9B H 0.6547 0.5777 0.4531 0.038 Uiso 1 1 calc R U
C10 C 0.4280(10) 0.3785(6) 0.43679(12) 0.0289(9) Uani 1 1 d . .
C11 C 0.5557(11) 0.2087(6) 0.44745(12) 0.0331(10) Uani 1 1 d . .
H11A H 0.5067 0.1097 0.4307 0.040 Uiso 1 1 calc R U
H11B H 0.7267 0.2262 0.4445 0.040 Uiso 1 1 calc R U
C12 C 0.4714(8) 0.4087(5) 0.39489(11) 0.0227(9) Uani 1 1 d . .
C13 C 0.6811(8) 0.4826(6) 0.38144(12) 0.0227(9) Uani 1 1 d . .
H13 H 0.8007 0.5164 0.3985 0.027 Uiso 1 1 calc R U
C14 C 0.7147(7) 0.5067(6) 0.34321(12) 0.0222(9) Uani 1 1 d . .
H14 H 0.8570 0.5573 0.3343 0.027 Uiso 1 1 calc R U
C15 C 0.5423(8) 0.4573(5) 0.31817(11) 0.0214(8) Uani 1 1 d . .
H15 H 0.5643 0.4760 0.2921 0.026 Uiso 1 1 calc R U
C16 C 0.3372(8) 0.3805(6) 0.33121(13) 0.0246(9) Uani 1 1 d . .
H16 H 0.2195 0.3442 0.3140 0.029 Uiso 1 1 calc R U
C17 C 0.3028(7) 0.3562(6) 0.36914(13) 0.0241(9) Uani 1 1 d . .
H17 H 0.1616 0.3027 0.3777 0.029 Uiso 1 1 calc R U

loop_
_atom_site_aniso_label
_atom_site_aniso_U_11
_atom_site_aniso_U_22
_atom_site_aniso_U_33
_atom_site_aniso_U_23
_atom_site_aniso_U_13
_atom_site_aniso_U_12
Br1 0.0502(3) 0.0280(2) 0.0232(2) 0.00245(18) -0.0112(2) 0.0048(2)
F1 0.052(2) 0.0392(16) 0.0249(13) 0.0110(12) -0.0065(12) 0.0003(14)
O1 0.0408(19) 0.050(2) 0.0243(15) 0.0002(14) 0.0060(17) 0.010(2)
O2 0.0419(19) 0.041(2) 0.0169(15) -0.0016(14) -0.0069(14) 0.0180(16)
O3 0.0296(18) 0.063(3) 0.0264(18) 0.0041(18) 0.0000(15) -0.0071(19)
C1 0.028(2) 0.0169(18) 0.0203(18) 0.0000(15) -0.0052(15) -0.0032(15)
C2 0.024(2) 0.020(2) 0.032(2) -0.0024(17) -0.0083(18) 0.0038(17)
C3 0.0187(19) 0.026(2) 0.028(2) -0.0039(17) 0.0026(16) 0.0024(16)
C4 0.0228(18) 0.0165(18) 0.0200(18) -0.0032(13) -0.0043(18) 0.0021(17)
C5 0.0174(19) 0.019(2) 0.024(2) -0.0045(17) -0.0034(16) 0.0028(16)
C6 0.0193(19) 0.024(2) 0.023(2) -0.0039(16) -0.0014(16) 0.0003(16)
C7 0.030(2) 0.019(2) 0.023(2) -0.0034(16) -0.0028(18) -0.0004(18)
C8 0.062(3) 0.048(3) 0.013(2) -0.003(2) -0.010(2) 0.025(3)
C9 0.048(3) 0.031(3) 0.0172(19) 0.0017(17) -0.0048(17) 0.002(2)
C10 0.034(2) 0.033(2) 0.0198(19) 0.0039(16) 0.000(2) 0.000(2)
C11 0.046(3) 0.032(2) 0.021(2) 0.0059(17) -0.008(2) 0.001(3)
C12 0.029(2) 0.020(2) 0.0191(18) 0.0037(15) 0.0042(16) 0.0091(18)
C13 0.022(2) 0.024(2) 0.022(2) -0.0038(16) -0.0058(16) 0.0024(17)
C14 0.0174(18) 0.025(2) 0.024(2) 0.0014(16) 0.0026(16) 0.0005(16)
C15 0.0256(19) 0.019(2) 0.0197(17) 0.0009(14) -0.0015(16) 0.0050(19)
C16 0.024(2) 0.020(2) 0.030(2) -0.0013(17) -0.0086(18) 0.0026(17)
C17 0.0166(19) 0.022(2) 0.034(2) 0.0043(19) 0.0037(17) 0.0013(17)

loop_
_atom_type_symbol
_atom_type_description
_atom_type_scat_dispersion_real
_atom_type_scat_dispersion_imag
_atom_type_scat_source
C C 0.0033 0.0016 'International Tables Vol C Tables 4.2.6.8 and 6.1.1.4'
H H 0.0000 0.0000 'International Tables Vol C Tables 4.2.6.8 and 6.1.1.4'
O O 0.0106 0.0060 'International Tables Vol C Tables 4.2.6.8 and 6.1.1.4'
F F 0.0171 0.0103 'International Tables Vol C Tables 4.2.6.8 and 6.1.1.4'
Br Br -0.2901 2.4595 'International Tables Vol C Tables 4.2.6.8 and 6.1.1.4'

loop_
_geom_angle_atom_site_label_1
_geom_angle_atom_site_label_2
_geom_angle_atom_site_label_3
_geom_angle
C7 O2 C8 115.9(4)
C10 O3 H3O 104(5)
C2 C1 C6 122.2(4)
C2 C1 Br1 118.4(3)
C6 C1 Br1 119.3(3)
C1 C2 C3 118.6(4)
C1 C2 H2 120.7
C3 C2 H2 120.7
C2 C3 C4 120.5(4)
C2 C3 H3 119.8
C4 C3 H3 119.8
C5 C4 C3 119.8(4)
C5 C4 C7 122.5(4)
C3 C4 C7 117.7(4)
C4 C5 C6 120.4(4)
C4 C5 H5 119.8
C6 C5 H5 119.8
C1 C6 C5 118.4(4)
C1 C6 H6 120.8
C5 C6 H6 120.8
O1 C7 O2 123.9(4)
O1 C7 C4 124.0(4)
O2 C7 C4 112.0(4)
O2 C8 C9 109.6(4)
O2 C8 H8A 109.7
C9 C8 H8A 109.7
O2 C8 H8B 109.7
C9 C8 H8B 109.7
H8A C8 H8B 108.2
C8 C9 C10 116.3(4)
C8 C9 H9A 108.2
C10 C9 H9A 108.2
C8 C9 H9B 108.2
C10 C9 H9B 108.2
H9A C9 H9B 107.4
O3 C10 C11 106.5(4)
O3 C10 C9 109.8(4)
C11 C10 C9 111.4(4)
O3 C10 C12 107.3(4)
C11 C10 C12 106.9(4)
C9 C10 C12 114.4(4)
F1 C11 C10 109.6(4)
F1 C11 H11A 109.8
C10 C11 H11A 109.8
F1 C11 H11B 109.8
C10 C11 H11B 109.8
H11A C11 H11B 108.2
C17 C12 C13 118.4(4)
C17 C12 C10 119.6(4)
C13 C12 C10 122.0(4)
C14 C13 C12 120.3(4)
C14 C13 H13 119.8
C12 C13 H13 119.8
C15 C14 C13 120.3(4)
C15 C14 H14 119.9
C13 C14 H14 119.9
C14 C15 C16 119.7(4)
C14 C15 H15 120.2
C16 C15 H15 120.2
C17 C16 C15 120.3(4)
C17 C16 H16 119.8
C15 C16 H16 119.8
C16 C17 C12 121.0(4)
C16 C17 H17 119.5
C12 C17 H17 119.5

loop_
_geom_bond_atom_site_label_1
_geom_bond_atom_site_label_2
_geom_bond_distance
Br1 C1 1.898(4)
F1 C11 1.408(5)
O1 C7 1.199(6)
O2 C7 1.321(6)
O2 C8 1.457(5)
O3 C10 1.446(7)
O3 H3O 0.86(3)
C1 C2 1.373(6)
C1 C6 1.391(6)
C2 C3 1.389(6)
C2 H2 0.9500
C3 C4 1.391(6)
C3 H3 0.9500
C4 C5 1.385(6)
C4 C7 1.496(5)
C5 C6 1.391(6)
C5 H5 0.9500
C6 H6 0.9500
C8 C9 1.499(7)
C8 H8A 0.9900
C8 H8B 0.9900
C9 C10 1.517(6)
C9 H9A 0.9900
C9 H9B 0.9900
C10 C11 1.510(7)
C10 C12 1.533(6)
C11 H11A 0.9900
C11 H11B 0.9900
C12 C17 1.387(6)
C12 C13 1.402(6)
C13 C14 1.390(6)
C13 H13 0.9500
C14 C15 1.379(6)
C14 H14 0.9500
C15 C16 1.384(6)
C15 H15 0.9500
C16 C17 1.380(6)
C16 H16 0.9500
C17 H17 0.9500

loop_
_geom_hbond_atom_site_label_D
_geom_hbond_atom_site_label_H
_geom_hbond_atom_site_label_A
_geom_hbond_distance_DH
_geom_hbond_distance_HA
_geom_hbond_distance_DA
_geom_hbond_angle_DHA
_geom_hbond_site_symmetry_A
O3 H3O F1 0.86(3) 2.00(4) 2.816(5) 158(7) 4_456

loop_
_geom_torsion_atom_site_label_1
_geom_torsion_atom_site_label_2
_geom_torsion_atom_site_label_3
_geom_torsion_atom_site_label_4
_geom_torsion
C6 C1 C2 C3 0.6(6)
Br1 C1 C2 C3 -178.5(3)
C1 C2 C3 C4 1.0(6)
C2 C3 C4 C5 -2.2(6)
C2 C3 C4 C7 178.9(4)
C3 C4 C5 C6 1.8(6)
C7 C4 C5 C6 -179.3(4)
C2 C1 C6 C5 -1.0(6)
Br1 C1 C6 C5 178.1(3)
C4 C5 C6 C1 -0.2(6)
C8 O2 C7 O1 3.9(7)
C8 O2 C7 C4 -174.6(4)
C5 C4 C7 O1 -177.0(5)
C3 C4 C7 O1 2.0(6)
C5 C4 C7 O2 1.6(6)
C3 C4 C7 O2 -179.5(4)
C7 O2 C8 C9 151.5(4)
O2 C8 C9 C10 -56.9(6)
C8 C9 C10 O3 -42.8(5)
C8 C9 C10 C11 -160.5(4)
C8 C9 C10 C12 78.0(6)
O3 C10 C11 F1 -59.9(5)
C9 C10 C11 F1 59.9(6)
C12 C10 C11 F1 -174.4(4)
O3 C10 C12 C17 -15.6(6)
C11 C10 C12 C17 98.3(5)
C9 C10 C12 C17 -137.8(5)
O3 C10 C12 C13 166.7(4)
C11 C10 C12 C13 -79.4(5)
C9 C10 C12 C13 44.5(6)
C17 C12 C13 C14 1.8(6)
C10 C12 C13 C14 179.5(4)
C12 C13 C14 C15 -0.3(6)
C13 C14 C15 C16 -1.3(6)
C14 C15 C16 C17 1.2(6)
C15 C16 C17 C12 0.3(6)
C13 C12 C17 C16 -1.8(6)
C10 C12 C17 C16 -179.6(4)
